data_2218777
loop_
_publ_author_name
'Wisniewska, Aleksandra'
'Baranowska, Katarzyna'
'Matern, Eberhard'
'Pikies, Jerzy'

_publ_section_title
;
 (Di-<i>tert</i>-butylphosphanyl)bis(diphenylphosphanyl)phosphane
;
_journal_coeditor_code NG2467
_journal_issue 7
_journal_name_full 'Acta Crystallographica Section E'
_journal_page_first o1364
_journal_paper_doi 10.1107/S1600536808019077
_journal_volume 64
_journal_year 2008
_chemical_formula_iupac 'C32 H38 P4'
_chemical_formula_moiety 'C32 H38 P4'
_chemical_formula_sum 'C32 H38 P4'
_chemical_formula_weight 546.5
_chemical_name_systematic
;
(Di-<i>tert-</i>-butylphosphanyl)bis(diphenylphosphanyl)phosphane
;
_space_group_IT_number 2
_symmetry_cell_setting triclinic
_symmetry_space_group_name_Hall '-P 1'
_symmetry_space_group_name_H-M 'P -1'
_atom_sites_solution_hydrogens geom
_atom_sites_solution_primary direct
_atom_sites_solution_secondary difmap
_audit_conform_dict_name cif_core.dic
_audit_conform_dict_version 2.3
_audit_creation_method 'WinGX routine CIF_UPDATE'
_cell_angle_alpha 104.831(5)
_cell_angle_beta 100.201(5)
_cell_angle_gamma 90.900(5)
_cell_formula_units_Z 2
_cell_length_a 10.0161(6)
_cell_length_b 11.9258(7)
_cell_length_c 12.9951(7)
_cell_measurement_reflns_used 6775
_cell_measurement_temperature 120(2)
_cell_measurement_theta_max 32.4429
_cell_measurement_theta_min 2.3889
_cell_volume 1473.79(15)
_computing_cell_refinement 'CrysAlis RED (Oxford Diffraction, 2006)'
_computing_data_collection 'CrysAlis CCD (Oxford Diffraction, 2006)'
_computing_data_reduction 'CrysAlis RED (Oxford Diffraction, 2006)'
_computing_molecular_graphics 'ORTEP-3 for Windows (Farrugia, 1997)'
_computing_publication_material 'WinGX (Farrugia, 1999)'
_computing_structure_refinement 'SHELXL97 (Sheldrick, 2008)'
_computing_structure_solution 'SHELXS97 (Sheldrick, 2008)'
_diffrn_ambient_temperature 120(2)
_diffrn_detector_area_resol_mean 8.1883
_diffrn_measured_fraction_theta_full 0.998
_diffrn_measured_fraction_theta_max 0.998
_diffrn_measurement_device '4-axis \k geometry diffractometer'
_diffrn_measurement_device_type 'Oxford DiffractionKM-4-CCD'
_diffrn_measurement_method '0.75\% wide \w'
_diffrn_radiation_monochromator graphite
_diffrn_radiation_type MoK\a
_diffrn_radiation_wavelength 0.71073
_diffrn_reflns_av_R_equivalents 0.0226
_diffrn_reflns_limit_h_max 12
_diffrn_reflns_limit_h_min -11
_diffrn_reflns_limit_k_max 13
_diffrn_reflns_limit_k_min -14
_diffrn_reflns_limit_l_max 14
_diffrn_reflns_limit_l_min -15
_diffrn_reflns_number 10351
_diffrn_reflns_theta_full 25.5
_diffrn_reflns_theta_max 25.5
_diffrn_reflns_theta_min 2.39
_exptl_absorpt_coefficient_mu 0.276
_exptl_absorpt_correction_type none
_exptl_crystal_colour colourless
_exptl_crystal_density_diffrn 1.232
_exptl_crystal_density_method 'not measured'
_exptl_crystal_description prism
_exptl_crystal_F_000 580
_exptl_crystal_size_max 0.324
_exptl_crystal_size_mid 0.147
_exptl_crystal_size_min 0.126
_refine_diff_density_max 0.449
_refine_diff_density_min -0.299
_refine_ls_extinction_method none
_refine_ls_goodness_of_fit_ref 1.071
_refine_ls_hydrogen_treatment constr
_refine_ls_matrix_type full
_refine_ls_number_parameters 331
_refine_ls_number_reflns 5474
_refine_ls_number_restraints 0
_refine_ls_restrained_S_all 1.071
_refine_ls_R_factor_all 0.0516
_refine_ls_R_factor_gt 0.038
_refine_ls_shift/su_max 0
_refine_ls_shift/su_mean 0
_refine_ls_structure_factor_coef Fsqd
_refine_ls_weighting_details 'calc w=1/[\s^2^(Fo^2^)+(0.0689P)^2^] where P=(Fo^2^+2Fc^2^)/3'
_refine_ls_weighting_scheme calc
_refine_ls_wR_factor_gt 0.0973
_refine_ls_wR_factor_ref 0.106
_reflns_number_gt 4356
_reflns_number_total 5474
_reflns_threshold_expression I>2\s(I)
_cod_data_source_file ng2467.cif
_cod_data_source_block I
_cod_database_code 2218777
_cod_database_fobs_code 2218777

loop_
_symmetry_equiv_pos_as_xyz
'x, y, z'
'-x, -y, -z'

loop_
_atom_site_type_symbol
_atom_site_label
_atom_site_fract_x
_atom_site_fract_y
_atom_site_fract_z
_atom_site_U_iso_or_equiv
_atom_site_adp_type
_atom_site_calc_flag
_atom_site_refinement_flags
_atom_site_occupancy
C C1 -0.05525(19) 0.27686(16) 0.36738(15) 0.0197(4) Uani d . 1
C C2 -0.10603(19) 0.16151(17) 0.33015(16) 0.0223(4) Uani d . 1
H H2 -0.0706 0.11 0.2741 0.027 Uiso calc R 1
C C3 -0.2075(2) 0.12062(18) 0.37356(17) 0.0267(5) Uani d . 1
H H3 -0.2412 0.0416 0.347 0.032 Uiso calc R 1
C C4 -0.2601(2) 0.19420(19) 0.45549(17) 0.0299(5) Uani d . 1
H H4 -0.3292 0.1659 0.4857 0.036 Uiso calc R 1
C C5 -0.2118(2) 0.3082(2) 0.49266(18) 0.0354(5) Uani d . 1
H H5 -0.2479 0.3592 0.5486 0.042 Uiso calc R 1
C C6 -0.1106(2) 0.34949(18) 0.44923(17) 0.0288(5) Uani d . 1
H H6 -0.0783 0.4288 0.4757 0.035 Uiso calc R 1
C C7 -0.03069(19) 0.37273(17) 0.19424(16) 0.0222(4) Uani d . 1
C C8 -0.0180(2) 0.48242(19) 0.17833(18) 0.0325(5) Uani d . 1
H H8 0.0439 0.5402 0.2289 0.039 Uiso calc R 1
C C9 -0.0951(3) 0.5082(2) 0.0890(2) 0.0446(7) Uani d . 1
H H9 -0.0871 0.5841 0.0792 0.054 Uiso calc R 1
C C10 -0.1834(3) 0.4244(2) 0.0143(2) 0.0431(6) Uani d . 1
H H10 -0.2353 0.4423 -0.0474 0.052 Uiso calc R 1
C C11 -0.1966(2) 0.3146(2) 0.02890(18) 0.0368(6) Uani d . 1
H H11 -0.2575 0.2569 -0.0227 0.044 Uiso calc R 1
C C12 -0.1212(2) 0.28863(19) 0.11857(17) 0.0278(5) Uani d . 1
H H12 -0.1309 0.2131 0.1288 0.033 Uiso calc R 1
C C13 0.24915(19) 0.19694(17) 0.47598(16) 0.0214(4) Uani d . 1
C C14 0.2700(2) 0.31269(17) 0.53800(16) 0.0258(5) Uani d . 1
H H14 0.3222 0.3667 0.5163 0.031 Uiso calc R 1
C C15 0.2149(2) 0.34903(18) 0.63082(18) 0.0297(5) Uani d . 1
H H15 0.2286 0.428 0.6719 0.036 Uiso calc R 1
C C16 0.1403(2) 0.27079(19) 0.66379(17) 0.0313(5) Uani d . 1
H H16 0.1035 0.2958 0.7278 0.038 Uiso calc R 1
C C17 0.1193(2) 0.15651(19) 0.60370(18) 0.0313(5) Uani d . 1
H H17 0.0675 0.103 0.6263 0.038 Uiso calc R 1
C C18 0.1735(2) 0.11927(18) 0.51040(17) 0.0260(5) Uani d . 1
H H18 0.1588 0.0402 0.4697 0.031 Uiso calc R 1
C C19 0.3207(2) -0.00176(16) 0.32067(15) 0.0206(4) Uani d . 1
C C20 0.2027(2) -0.07357(17) 0.27282(16) 0.0253(4) Uani d . 1
H H20 0.1186 -0.0399 0.2577 0.03 Uiso calc R 1
C C21 0.2071(2) -0.19302(18) 0.24733(17) 0.0291(5) Uani d . 1
H H21 0.126 -0.2409 0.2153 0.035 Uiso calc R 1
C C22 0.3292(2) -0.24324(19) 0.26830(17) 0.0317(5) Uani d . 1
H H22 0.3317 -0.3255 0.251 0.038 Uiso calc R 1
C C23 0.4468(2) -0.17404(19) 0.31416(18) 0.0334(5) Uani d . 1
H H23 0.5308 -0.2084 0.3279 0.04 Uiso calc R 1
C C24 0.4427(2) -0.05407(18) 0.34036(16) 0.0269(5) Uani d . 1
H H24 0.5242 -0.0068 0.3722 0.032 Uiso calc R 1
C C25 0.4464(2) 0.34098(17) 0.19073(17) 0.0241(4) Uani d . 1
C C26 0.4359(2) 0.42053(18) 0.30219(18) 0.0300(5) Uani d . 1
H H26A 0.5207 0.469 0.3328 0.045 Uiso calc R 1
H H26B 0.4204 0.3729 0.3508 0.045 Uiso calc R 1
H H26C 0.36 0.4703 0.2941 0.045 Uiso calc R 1
C C27 0.5567(2) 0.25572(19) 0.20422(18) 0.0280(5) Uani d . 1
H H27A 0.5694 0.2103 0.1327 0.042 Uiso calc R 1
H H27B 0.529 0.2032 0.2447 0.042 Uiso calc R 1
H H27C 0.6423 0.299 0.2439 0.042 Uiso calc R 1
C C28 0.4878(2) 0.41895(19) 0.1227(2) 0.0334(5) Uani d . 1
H H28A 0.4212 0.4777 0.1184 0.05 Uiso calc R 1
H H28B 0.4908 0.3714 0.0496 0.05 Uiso calc R 1
H H28C 0.5778 0.4575 0.1567 0.05 Uiso calc R 1
C C29 0.2723(2) 0.14372(18) 0.00756(16) 0.0277(5) Uani d . 1
C C30 0.3239(2) 0.03535(18) 0.04003(18) 0.0333(5) Uani d . 1
H H30A 0.267 0.014 0.087 0.05 Uiso calc R 1
H H30B 0.4181 0.0515 0.0791 0.05 Uiso calc R 1
H H30C 0.3196 -0.0289 -0.0251 0.05 Uiso calc R 1
C C31 0.3551(2) 0.1739(2) -0.07156(18) 0.0383(6) Uani d . 1
H H31A 0.3423 0.1103 -0.138 0.058 Uiso calc R 1
H H31B 0.4516 0.1854 -0.0379 0.058 Uiso calc R 1
H H31C 0.3242 0.2455 -0.0893 0.058 Uiso calc R 1
C C32 0.1237(2) 0.1177(2) -0.05120(19) 0.0367(5) Uani d . 1
H H32A 0.1174 0.0502 -0.1139 0.055 Uiso calc R 1
H H32B 0.091 0.1852 -0.0757 0.055 Uiso calc R 1
H H32C 0.0678 0.1009 -0.0015 0.055 Uiso calc R 1
P P1 0.07579(5) 0.34576(4) 0.31567(4) 0.01952(13) Uani d . 1
P P2 0.33268(5) 0.15796(4) 0.35823(4) 0.02017(14) Uani d . 1
P P3 0.17163(5) 0.19161(4) 0.22775(4) 0.01832(13) Uani d . 1
P P4 0.26732(5) 0.27752(4) 0.12351(4) 0.02045(14) Uani d . 1

loop_
_atom_site_aniso_label
_atom_site_aniso_U_11
_atom_site_aniso_U_22
_atom_site_aniso_U_33
_atom_site_aniso_U_12
_atom_site_aniso_U_13
_atom_site_aniso_U_23
C1 0.0156(9) 0.0236(10) 0.0209(10) 0.0015(8) 0.0024(8) 0.0079(8)
C2 0.0207(10) 0.0228(10) 0.0249(10) 0.0040(8) 0.0074(8) 0.0069(8)
C3 0.0237(11) 0.0252(11) 0.0326(12) -0.0018(9) 0.0030(9) 0.0117(9)
C4 0.0218(11) 0.0421(13) 0.0278(11) -0.0058(10) 0.0057(9) 0.0126(10)
C5 0.0308(12) 0.0417(13) 0.0296(12) -0.0043(10) 0.0124(10) -0.0021(10)
C6 0.0249(11) 0.0296(12) 0.0279(11) -0.0054(9) 0.0081(9) -0.0011(9)
C7 0.0197(10) 0.0263(11) 0.0252(11) 0.0094(8) 0.0118(8) 0.0093(8)
C8 0.0415(13) 0.0272(12) 0.0341(12) 0.0122(10) 0.0153(10) 0.0115(10)
C9 0.0699(19) 0.0379(14) 0.0377(14) 0.0269(13) 0.0232(14) 0.0204(11)
C10 0.0430(14) 0.0630(17) 0.0331(13) 0.0277(13) 0.0118(11) 0.0257(13)
C11 0.0233(11) 0.0606(16) 0.0294(12) 0.0093(11) 0.0081(10) 0.0145(11)
C12 0.0197(10) 0.0381(12) 0.0294(11) 0.0035(9) 0.0071(9) 0.0140(9)
C13 0.0172(9) 0.0241(10) 0.0224(10) 0.0036(8) 0.0008(8) 0.0068(8)
C14 0.0235(10) 0.0244(11) 0.0268(11) -0.0003(9) -0.0014(9) 0.0062(9)
C15 0.0304(11) 0.0241(11) 0.0299(11) 0.0056(9) 0.0012(9) 0.0013(9)
C16 0.0343(12) 0.0359(13) 0.0251(11) 0.0107(10) 0.0097(10) 0.0072(9)
C17 0.0331(12) 0.0313(12) 0.0337(12) 0.0045(10) 0.0128(10) 0.0115(10)
C18 0.0285(11) 0.0234(10) 0.0255(11) 0.0018(9) 0.0046(9) 0.0057(8)
C19 0.0219(10) 0.0215(10) 0.0206(10) 0.0048(8) 0.0062(8) 0.0080(8)
C20 0.0234(10) 0.0248(11) 0.0294(11) 0.0037(8) 0.0063(9) 0.0087(9)
C21 0.0339(12) 0.0244(11) 0.0293(11) -0.0002(9) 0.0068(10) 0.0072(9)
C22 0.0490(14) 0.0218(11) 0.0259(11) 0.0116(10) 0.0095(10) 0.0070(9)
C23 0.0366(13) 0.0332(12) 0.0315(12) 0.0180(10) 0.0062(10) 0.0100(10)
C24 0.0245(11) 0.0298(11) 0.0260(11) 0.0054(9) 0.0039(9) 0.0070(9)
C25 0.0176(10) 0.0260(11) 0.0313(11) 0.0001(8) 0.0060(8) 0.0112(9)
C26 0.0274(11) 0.0248(11) 0.0360(12) -0.0062(9) 0.0071(10) 0.0046(9)
C27 0.0171(10) 0.0351(12) 0.0346(12) 0.0035(9) 0.0054(9) 0.0138(9)
C28 0.0248(11) 0.0353(13) 0.0473(14) 0.0004(9) 0.0126(10) 0.0196(11)
C29 0.0271(11) 0.0330(12) 0.0227(11) 0.0047(9) 0.0073(9) 0.0048(9)
C30 0.0362(13) 0.0275(11) 0.0338(12) 0.0067(10) 0.0133(10) -0.0010(9)
C31 0.0382(13) 0.0515(15) 0.0263(12) 0.0066(11) 0.0125(10) 0.0074(10)
C32 0.0332(12) 0.0413(14) 0.0287(12) -0.0010(11) 0.0000(10) 0.0009(10)
P1 0.0169(3) 0.0182(3) 0.0239(3) 0.00124(19) 0.0052(2) 0.0054(2)
P2 0.0165(3) 0.0201(3) 0.0244(3) 0.0010(2) 0.0029(2) 0.0074(2)
P3 0.0153(2) 0.0183(3) 0.0219(3) 0.00182(19) 0.0037(2) 0.0060(2)
P4 0.0165(3) 0.0232(3) 0.0239(3) 0.0039(2) 0.0057(2) 0.0088(2)

loop_
_atom_type_symbol
_atom_type_description
_atom_type_scat_dispersion_real
_atom_type_scat_dispersion_imag
_atom_type_scat_source
C C 0.0033 0.0016 'International Tables Vol C Tables 4.2.6.8 and 6.1.1.4'
H H 0 0 'International Tables Vol C Tables 4.2.6.8 and 6.1.1.4'
P P 0.1023 0.0942 'International Tables Vol C Tables 4.2.6.8 and 6.1.1.4'

loop_
_geom_angle_atom_site_label_1
_geom_angle_atom_site_label_2
_geom_angle_atom_site_label_3
_geom_angle
C2 C1 C6 117.64(18)
C2 C1 P1 126.30(15)
C6 C1 P1 116.03(15)
C3 C2 C1 120.96(18)
C3 C2 H2 119.5
C1 C2 H2 119.5
C2 C3 C4 120.36(19)
C2 C3 H3 119.8
C4 C3 H3 119.8
C5 C4 C3 119.4(2)
C5 C4 H4 120.3
C3 C4 H4 120.3
C4 C5 C6 120.4(2)
C4 C5 H5 119.8
C6 C5 H5 119.8
C5 C6 C1 121.2(2)
C5 C6 H6 119.4
C1 C6 H6 119.4
C8 C7 C12 119.11(19)
C8 C7 P1 117.40(16)
C12 C7 P1 123.49(15)
C9 C8 C7 120.2(2)
C9 C8 H8 119.9
C7 C8 H8 119.9
C10 C9 C8 120.3(2)
C10 C9 H9 119.8
C8 C9 H9 119.8
C9 C10 C11 120.1(2)
C9 C10 H10 120
C11 C10 H10 120
C10 C11 C12 120.0(2)
C10 C11 H11 120
C12 C11 H11 120
C11 C12 C7 120.3(2)
C11 C12 H12 119.8
C7 C12 H12 119.8
C18 C13 C14 118.53(19)
C18 C13 P2 124.94(15)
C14 C13 P2 116.45(15)
C15 C14 C13 120.47(19)
C15 C14 H14 119.8
C13 C14 H14 119.8
C16 C15 C14 120.2(2)
C16 C15 H15 119.9
C14 C15 H15 119.9
C17 C16 C15 120.0(2)
C17 C16 H16 120
C15 C16 H16 120
C16 C17 C18 120.3(2)
C16 C17 H17 119.8
C18 C17 H17 119.8
C17 C18 C13 120.51(19)
C17 C18 H18 119.7
C13 C18 H18 119.7
C24 C19 C20 118.16(18)
C24 C19 P2 115.67(15)
C20 C19 P2 126.16(15)
C21 C20 C19 120.70(19)
C21 C20 H20 119.7
C19 C20 H20 119.7
C20 C21 C22 120.2(2)
C20 C21 H21 119.9
C22 C21 H21 119.9
C23 C22 C21 119.98(19)
C23 C22 H22 120
C21 C22 H22 120
C22 C23 C24 119.9(2)
C22 C23 H23 120
C24 C23 H23 120
C23 C24 C19 121.0(2)
C23 C24 H24 119.5
C19 C24 H24 119.5
C27 C25 C26 109.64(17)
C27 C25 C28 108.98(17)
C26 C25 C28 107.24(17)
C27 C25 P4 117.57(14)
C26 C25 P4 106.54(13)
C28 C25 P4 106.38(14)
C25 C26 H26A 109.5
C25 C26 H26B 109.5
H26A C26 H26B 109.5
C25 C26 H26C 109.5
H26A C26 H26C 109.5
H26B C26 H26C 109.5
C25 C27 H27A 109.5
C25 C27 H27B 109.5
H27A C27 H27B 109.5
C25 C27 H27C 109.5
H27A C27 H27C 109.5
H27B C27 H27C 109.5
C25 C28 H28A 109.5
C25 C28 H28B 109.5
H28A C28 H28B 109.5
C25 C28 H28C 109.5
H28A C28 H28C 109.5
H28B C28 H28C 109.5
C30 C29 C31 110.04(18)
C30 C29 C32 108.77(18)
C31 C29 C32 107.76(18)
C30 C29 P4 115.98(14)
C31 C29 P4 109.73(15)
C32 C29 P4 104.12(14)
C29 C30 H30A 109.5
C29 C30 H30B 109.5
H30A C30 H30B 109.5
C29 C30 H30C 109.5
H30A C30 H30C 109.5
H30B C30 H30C 109.5
C29 C31 H31A 109.5
C29 C31 H31B 109.5
H31A C31 H31B 109.5
C29 C31 H31C 109.5
H31A C31 H31C 109.5
H31B C31 H31C 109.5
C29 C32 H32A 109.5
C29 C32 H32B 109.5
H32A C32 H32B 109.5
C29 C32 H32C 109.5
H32A C32 H32C 109.5
H32B C32 H32C 109.5
C7 P1 C1 99.44(9)
C7 P1 P3 96.19(6)
C1 P1 P3 101.86(6)
C13 P2 C19 103.58(9)
C13 P2 P3 101.37(6)
C19 P2 P3 100.37(6)
P4 P3 P1 97.92(3)
P4 P3 P2 109.51(3)
P1 P3 P2 102.93(3)
C25 P4 C29 110.55(9)
C25 P4 P3 112.04(7)
C29 P4 P3 97.98(7)

loop_
_geom_bond_atom_site_label_1
_geom_bond_atom_site_label_2
_geom_bond_distance
C1 C2 1.391(3)
C1 C6 1.393(3)
C1 P1 1.847(2)
C2 C3 1.385(3)
C2 H2 0.95
C3 C4 1.384(3)
C3 H3 0.95
C4 C5 1.369(3)
C4 H4 0.95
C5 C6 1.385(3)
C5 H5 0.95
C6 H6 0.95
C7 C8 1.383(3)
C7 C12 1.395(3)
C7 P1 1.845(2)
C8 C9 1.382(3)
C8 H8 0.95
C9 C10 1.376(4)
C9 H9 0.95
C10 C11 1.378(4)
C10 H10 0.95
C11 C12 1.380(3)
C11 H11 0.95
C12 H12 0.95
C13 C18 1.394(3)
C13 C14 1.400(3)
C13 P2 1.833(2)
C14 C15 1.387(3)
C14 H14 0.95
C15 C16 1.382(3)
C15 H15 0.95
C16 C17 1.378(3)
C16 H16 0.95
C17 C18 1.388(3)
C17 H17 0.95
C18 H18 0.95
C19 C24 1.394(3)
C19 C20 1.397(3)
C19 P2 1.838(2)
C20 C21 1.381(3)
C20 H20 0.95
C21 C22 1.385(3)
C21 H21 0.95
C22 C23 1.376(3)
C22 H22 0.95
C23 C24 1.386(3)
C23 H23 0.95
C24 H24 0.95
C25 C27 1.530(3)
C25 C26 1.537(3)
C25 C28 1.535(3)
C25 P4 1.902(2)
C26 H26A 0.98
C26 H26B 0.98
C26 H26C 0.98
C27 H27A 0.98
C27 H27B 0.98
C27 H27C 0.98
C28 H28A 0.98
C28 H28B 0.98
C28 H28C 0.98
C29 C30 1.529(3)
C29 C31 1.535(3)
C29 C32 1.535(3)
C29 P4 1.902(2)
C30 H30A 0.98
C30 H30B 0.98
C30 H30C 0.98
C31 H31A 0.98
C31 H31B 0.98
C31 H31C 0.98
C32 H32A 0.98
C32 H32B 0.98
C32 H32C 0.98
P1 P3 2.2305(7)
P2 P3 2.2446(7)
P3 P4 2.2231(7)

loop_
_cod_related_entry_id
_cod_related_entry_database
_cod_related_entry_code
1 ChemSpider 24740304
